data_2242497
loop_
_publ_author_name
'Stikute, Agnese'
'Skestere, Karina'
'Mierina, Inese'
'Mishnev, Anatoly'
'Jure, Mara'

_publ_section_title
;
 Crystal structure of
 3-hydroxy-2-(4-hydroxy-3-methoxyphenylmethyl)-5,5-dimethylcyclohex-2-enone
;
_journal_coeditor_code IS5495
_journal_issue 6
_journal_name_full 'Acta Crystallographica Section E'
_journal_page_first 796
_journal_page_last 798
_journal_paper_doi 10.1107/S2056989018006941
_journal_volume 74
_journal_year 2018
_chemical_formula_iupac 'C16 H20 O4'
_chemical_formula_moiety 'C16 H20 O4'
_chemical_formula_sum 'C16 H20 O4'
_chemical_formula_weight 276.32
_chemical_name_systematic
;
3-Hydroxy-2-(4-hydroxy-3-methoxyphenylmethyl)-5,5-dimethylcyclohex-2-enone
;
_space_group_crystal_system orthorhombic
_space_group_IT_number 61
_space_group_name_Hall '-P 2ac 2ab'
_space_group_name_H-M_alt 'P b c a'
_symmetry_space_group_name_Hall '-P 2ac 2ab'
_symmetry_space_group_name_H-M 'P b c a'
_atom_sites_solution_hydrogens mixed
_audit_creation_method SHELXL-2017/1
_cell_angle_alpha 90
_cell_angle_beta 90
_cell_angle_gamma 90
_cell_formula_units_Z 8
_cell_length_a 9.3504(3)
_cell_length_b 13.6265(4)
_cell_length_c 22.8790(9)
_cell_measurement_reflns_used 32401
_cell_measurement_temperature 190(2)
_cell_measurement_theta_max 27.485
_cell_measurement_theta_min 0.998
_cell_volume 2915.09(17)
_computing_cell_refinement
;
SCALEPACK (Otwinowski & Minor, 1997)
;
_computing_data_collection
;
COLLECT (Bruker, 2001)
;
_computing_data_reduction
;
DENZO (Otwinowski & Minor, 1997)
;
_computing_molecular_graphics
;
ORTEP-3 for Windows (Farrugia, 2012)
;
_computing_publication_material
;
publCIF (Westrip, 2010)
;
_computing_structure_refinement
;
SHELXL2017 (Sheldrick, 2015)
;
_computing_structure_solution
;
SIR2004 (Burla <i>et al.</i>,  2005)
;
_diffrn_ambient_temperature 190(2)
_diffrn_measured_fraction_theta_full 0.988
_diffrn_measured_fraction_theta_max 0.987
_diffrn_measurement_device_type 'Bruker KappaCCD'
_diffrn_measurement_method CCD
_diffrn_radiation_type MoK\a
_diffrn_radiation_wavelength 0.71073
_diffrn_reflns_av_R_equivalents 0.0566
_diffrn_reflns_limit_h_max 12
_diffrn_reflns_limit_h_min -12
_diffrn_reflns_limit_k_max 17
_diffrn_reflns_limit_k_min -17
_diffrn_reflns_limit_l_max 29
_diffrn_reflns_limit_l_min -29
_diffrn_reflns_number 6082
_diffrn_reflns_theta_full 25.242
_diffrn_reflns_theta_max 27.469
_diffrn_reflns_theta_min 2.788
_exptl_absorpt_coefficient_mu 0.090
_exptl_absorpt_correction_type none
_exptl_crystal_colour colourless
_exptl_crystal_density_diffrn 1.259
_exptl_crystal_description block
_exptl_crystal_F_000 1184
_exptl_crystal_size_max 0.32
_exptl_crystal_size_mid 0.17
_exptl_crystal_size_min 0.12
_refine_diff_density_max 0.210
_refine_diff_density_min -0.188
_refine_ls_extinction_method none
_refine_ls_goodness_of_fit_ref 1.043
_refine_ls_hydrogen_treatment mixed
_refine_ls_matrix_type full
_refine_ls_number_parameters 192
_refine_ls_number_reflns 3295
_refine_ls_number_restraints 0
_refine_ls_restrained_S_all 1.043
_refine_ls_R_factor_all 0.1019
_refine_ls_R_factor_gt 0.0586
_refine_ls_shift/su_max 0.006
_refine_ls_shift/su_mean 0.002
_refine_ls_structure_factor_coef Fsqd
_refine_ls_weighting_details 'w=1/[\s^2^(Fo^2^)+(0.0489P)^2^+1.0327P] where P=(Fo^2^+2Fc^2^)/3'
_refine_ls_weighting_scheme calc
_refine_ls_wR_factor_gt 0.1171
_refine_ls_wR_factor_ref 0.1305
_reflns_number_gt 2149
_reflns_number_total 3295
_reflns_threshold_expression 'I > 2\s(I)'
_cod_data_source_file is5495sup1.cif
_cod_data_source_block I
_cod_database_code 2242497
_shelx_space_group_comment
;
The symmetry employed for this shelxl refinement is uniquely defined
by the following loop, which should always be used as a source of
symmetry information in preference to the above space-group names.
They are only intended as comments.
;

loop_
_space_group_symop_operation_xyz
'x, y, z'
'-x+1/2, -y, z+1/2'
'x+1/2, -y+1/2, -z'
'-x, y+1/2, -z+1/2'
'-x, -y, -z'
'x-1/2, y, -z-1/2'
'-x-1/2, y-1/2, z'
'x, -y-1/2, z-1/2'

loop_
_atom_site_type_symbol
_atom_site_label
_atom_site_fract_x
_atom_site_fract_y
_atom_site_fract_z
_atom_site_U_iso_or_equiv
_atom_site_adp_type
_atom_site_calc_flag
_atom_site_occupancy
O O1 0.75371(16) 0.50507(9) 0.63597(7) 0.0331(4) Uani d 1
O O2 0.62541(15) 0.83466(10) 0.63025(7) 0.0287(4) Uani d 1
O O3 0.16966(16) 0.39470(10) 0.68561(7) 0.0367(4) Uani d 1
O O4 0.13650(15) 0.39579(10) 0.57111(7) 0.0319(4) Uani d 1
C C1 0.9683(2) 0.71070(12) 0.58699(9) 0.0224(4) Uani d 1
C C2 0.8992(2) 0.60988(13) 0.57748(9) 0.0256(5) Uani d 1
H H2A 0.864618 0.605845 0.537577 0.031 Uiso calc 1
H H2B 0.971321 0.559458 0.582589 0.031 Uiso calc 1
C C3 0.7777(2) 0.58996(13) 0.61829(9) 0.0230(5) Uani d 1
C C4 0.6838(2) 0.66925(13) 0.63552(9) 0.0213(4) Uani d 1
C C5 0.7173(2) 0.76168(13) 0.61827(9) 0.0216(4) Uani d 1
C C6 0.8495(2) 0.78837(13) 0.58489(9) 0.0243(5) Uani d 1
H H6A 0.886941 0.849470 0.600375 0.029 Uiso calc 1
H H6B 0.823687 0.799694 0.544389 0.029 Uiso calc 1
C C7 0.5558(2) 0.64569(13) 0.67303(10) 0.0277(5) Uani d 1
H H7A 0.508367 0.706600 0.683286 0.033 Uiso calc 1
H H7B 0.589063 0.615710 0.709003 0.033 Uiso calc 1
C C8 0.4470(2) 0.57763(13) 0.64472(9) 0.0232(5) Uani d 1
C C9 0.3616(2) 0.51732(13) 0.68030(9) 0.0258(5) Uani d 1
H H9 0.374309 0.517992 0.720617 0.031 Uiso calc 1
C C10 0.2589(2) 0.45705(13) 0.65589(9) 0.0252(5) Uani d 1
C C11 0.2391(2) 0.45584(13) 0.59560(9) 0.0244(5) Uani d 1
C C12 0.3230(2) 0.51344(15) 0.56037(10) 0.0300(5) Uani d 1
H H12 0.310764 0.512153 0.520037 0.036 Uiso calc 1
C C13 0.4265(2) 0.57391(14) 0.58529(10) 0.0287(5) Uani d 1
H H13 0.483160 0.612663 0.561127 0.034 Uiso calc 1
C C14 0.1966(3) 0.37943(17) 0.74571(11) 0.0469(7) Uani d 1
H H14A 0.293311 0.357396 0.750859 0.070 Uiso calc 1
H H14B 0.131964 0.330679 0.760536 0.070 Uiso calc 1
H H14C 0.182851 0.439830 0.766563 0.070 Uiso calc 1
C C15 1.0448(2) 0.71292(14) 0.64588(10) 0.0317(5) Uani d 1
H H15A 0.977325 0.700158 0.676564 0.048 Uiso calc 1
H H15B 1.087200 0.776352 0.651680 0.048 Uiso calc 1
H H15C 1.118201 0.663631 0.646450 0.048 Uiso calc 1
C C16 1.0760(2) 0.73067(15) 0.53816(10) 0.0345(5) Uani d 1
H H16A 1.115861 0.795077 0.543051 0.052 Uiso calc 1
H H16B 1.028672 0.726735 0.500998 0.052 Uiso calc 1
H H16C 1.151155 0.682745 0.539763 0.052 Uiso calc 1
H H2 0.664(3) 0.892(2) 0.6238(13) 0.079(10) Uiso d 1
H H4 0.085(4) 0.368(3) 0.6024(16) 0.114(14) Uiso d 1

loop_
_atom_site_aniso_label
_atom_site_aniso_U_11
_atom_site_aniso_U_22
_atom_site_aniso_U_33
_atom_site_aniso_U_12
_atom_site_aniso_U_13
_atom_site_aniso_U_23
O1 0.0372(8) 0.0110(6) 0.0510(10) -0.0009(6) 0.0078(8) 0.0033(6)
O2 0.0240(8) 0.0128(7) 0.0493(10) 0.0022(6) -0.0014(7) 0.0001(6)
O3 0.0393(9) 0.0406(9) 0.0304(9) -0.0196(7) 0.0011(7) 0.0042(7)
O4 0.0283(8) 0.0362(8) 0.0312(9) -0.0096(7) -0.0035(7) -0.0033(7)
C1 0.0241(10) 0.0168(9) 0.0262(11) -0.0004(8) 0.0006(9) 0.0004(8)
C2 0.0287(11) 0.0172(9) 0.0308(12) 0.0006(8) 0.0033(9) -0.0035(8)
C3 0.0253(11) 0.0149(9) 0.0288(12) -0.0019(8) -0.0012(9) -0.0016(8)
C4 0.0199(10) 0.0145(9) 0.0297(12) -0.0023(8) -0.0019(9) -0.0035(8)
C5 0.0207(11) 0.0163(9) 0.0278(12) 0.0010(8) -0.0047(8) -0.0014(8)
C6 0.0241(10) 0.0151(9) 0.0336(12) -0.0028(8) -0.0038(9) 0.0029(8)
C7 0.0306(12) 0.0160(9) 0.0366(14) -0.0026(9) 0.0042(10) -0.0034(8)
C8 0.0222(10) 0.0164(9) 0.0310(12) 0.0031(8) 0.0031(9) 0.0003(8)
C9 0.0283(11) 0.0233(10) 0.0260(12) 0.0005(9) 0.0014(9) 0.0000(8)
C10 0.0236(10) 0.0198(9) 0.0322(12) -0.0023(9) 0.0060(9) 0.0024(8)
C11 0.0207(10) 0.0197(9) 0.0328(12) 0.0011(8) -0.0013(9) -0.0003(9)
C12 0.0330(12) 0.0300(11) 0.0271(13) -0.0028(10) -0.0005(10) 0.0037(9)
C13 0.0279(11) 0.0222(10) 0.0359(13) -0.0035(9) 0.0038(10) 0.0061(9)
C14 0.0604(17) 0.0503(14) 0.0300(14) -0.0262(13) 0.0077(12) 0.0032(11)
C15 0.0263(11) 0.0273(11) 0.0414(14) 0.0024(9) -0.0045(10) -0.0003(10)
C16 0.0333(12) 0.0270(11) 0.0432(15) -0.0024(10) 0.0077(10) 0.0000(10)

loop_
_atom_type_symbol
_atom_type_description
_atom_type_scat_dispersion_real
_atom_type_scat_dispersion_imag
_atom_type_scat_source
C C 0.0033 0.0016 'International Tables Vol C Tables 4.2.6.8 and 6.1.1.4'
H H 0.0000 0.0000 'International Tables Vol C Tables 4.2.6.8 and 6.1.1.4'
O O 0.0106 0.0060 'International Tables Vol C Tables 4.2.6.8 and 6.1.1.4'

loop_
_geom_angle_atom_site_label_1
_geom_angle_atom_site_label_2
_geom_angle_atom_site_label_3
_geom_angle
C5 O2 H2 111(2)
C10 O3 C14 117.73(17)
C11 O4 H4 107(2)
C15 C1 C16 109.41(17)
C15 C1 C2 109.91(16)
C16 C1 C2 109.48(16)
C15 C1 C6 110.69(16)
C16 C1 C6 109.34(16)
C2 C1 C6 107.99(16)
C3 C2 C1 113.20(15)
C3 C2 H2A 108.9
C1 C2 H2A 108.9
C3 C2 H2B 108.9
C1 C2 H2B 108.9
H2A C2 H2B 107.8
O1 C3 C4 119.70(18)
O1 C3 C2 120.54(17)
C4 C3 C2 119.71(16)
C5 C4 C3 118.27(18)
C5 C4 C7 123.16(17)
C3 C4 C7 118.55(16)
O2 C5 C4 118.71(17)
O2 C5 C6 116.90(15)
C4 C5 C6 124.37(17)
C5 C6 C1 114.44(15)
C5 C6 H6A 108.7
C1 C6 H6A 108.7
C5 C6 H6B 108.7
C1 C6 H6B 108.7
H6A C6 H6B 107.6
C4 C7 C8 114.73(17)
C4 C7 H7A 108.6
C8 C7 H7A 108.6
C4 C7 H7B 108.6
C8 C7 H7B 108.6
H7A C7 H7B 107.6
C13 C8 C9 118.18(18)
C13 C8 C7 122.47(18)
C9 C8 C7 119.33(19)
C10 C9 C8 120.5(2)
C10 C9 H9 119.7
C8 C9 H9 119.7
O3 C10 C9 126.20(19)
O3 C10 C11 113.78(17)
C9 C10 C11 120.02(18)
C12 C11 O4 119.9(2)
C12 C11 C10 119.98(19)
O4 C11 C10 120.14(18)
C11 C12 C13 119.7(2)
C11 C12 H12 120.2
C13 C12 H12 120.2
C8 C13 C12 121.57(19)
C8 C13 H13 119.2
C12 C13 H13 119.2
O3 C14 H14A 109.5
O3 C14 H14B 109.5
H14A C14 H14B 109.5
O3 C14 H14C 109.5
H14A C14 H14C 109.5
H14B C14 H14C 109.5
C1 C15 H15A 109.5
C1 C15 H15B 109.5
H15A C15 H15B 109.5
C1 C15 H15C 109.5
H15A C15 H15C 109.5
H15B C15 H15C 109.5
C1 C16 H16A 109.5
C1 C16 H16B 109.5
H16A C16 H16B 109.5
C1 C16 H16C 109.5
H16A C16 H16C 109.5
H16B C16 H16C 109.5

loop_
_geom_bond_atom_site_label_1
_geom_bond_atom_site_label_2
_geom_bond_distance
O1 C3 1.246(2)
O2 C5 1.342(2)
O2 H2 0.88(3)
O3 C10 1.371(2)
O3 C14 1.413(3)
O4 C11 1.380(2)
O4 H4 0.94(4)
C1 C15 1.526(3)
C1 C16 1.529(3)
C1 C2 1.534(3)
C1 C6 1.534(3)
C2 C3 1.495(3)
C2 H2A 0.9700
C2 H2B 0.9700
C3 C4 1.447(3)
C4 C5 1.357(3)
C4 C7 1.507(3)
C5 C6 1.498(3)
C6 H6A 0.9700
C6 H6B 0.9700
C7 C8 1.521(3)
C7 H7A 0.9700
C7 H7B 0.9700
C8 C13 1.374(3)
C8 C9 1.406(3)
C9 C10 1.381(3)
C9 H9 0.9300
C10 C11 1.392(3)
C11 C12 1.371(3)
C12 C13 1.394(3)
C12 H12 0.9300
C13 H13 0.9300
C14 H14A 0.9600
C14 H14B 0.9600
C14 H14C 0.9600
C15 H15A 0.9600
C15 H15B 0.9600
C15 H15C 0.9600
C16 H16A 0.9600
C16 H16B 0.9600
C16 H16C 0.9600

loop_
_geom_hbond_atom_site_label_D
_geom_hbond_atom_site_label_H
_geom_hbond_atom_site_label_A
_geom_hbond_site_symmetry_A
_geom_hbond_distance_DH
_geom_hbond_distance_HA
_geom_hbond_distance_DA
_geom_hbond_angle_DHA
_geom_hbond_publ_flag
C2 H2A O4 5_666 0.97 2.49 3.417(3) 161 yes
C14 H14C O1 6_557 0.96 2.49 3.247(3) 136 yes
O2 H2 O1 7_765 0.88(3) 1.74(3) 2.586(2) 161(3) yes
O4 H4 O3 . 0.94(4) 2.10(4) 2.638(2) 115(3) yes
O4 H4 O2 7_655 0.94(4) 2.11(4) 2.919(2) 142(3) yes

loop_
_geom_torsion_atom_site_label_1
_geom_torsion_atom_site_label_2
_geom_torsion_atom_site_label_3
_geom_torsion_atom_site_label_4
_geom_torsion
C15 C1 C2 C3 67.9(2)
C16 C1 C2 C3 -171.93(17)
C6 C1 C2 C3 -53.0(2)
C1 C2 C3 O1 -146.67(19)
C1 C2 C3 C4 35.9(3)
O1 C3 C4 C5 176.34(19)
C2 C3 C4 C5 -6.2(3)
O1 C3 C4 C7 -2.0(3)
C2 C3 C4 C7 175.47(18)
C3 C4 C5 O2 175.08(17)
C7 C4 C5 O2 -6.6(3)
C3 C4 C5 C6 -3.2(3)
C7 C4 C5 C6 175.11(19)
O2 C5 C6 C1 163.97(17)
C4 C5 C6 C1 -17.7(3)
C15 C1 C6 C5 -76.1(2)
C16 C1 C6 C5 163.26(17)
C2 C1 C6 C5 44.2(2)
C5 C4 C7 C8 118.9(2)
C3 C4 C7 C8 -62.8(2)
C4 C7 C8 C13 -29.1(3)
C4 C7 C8 C9 152.22(17)
C13 C8 C9 C10 -0.8(3)
C7 C8 C9 C10 177.99(17)
C14 O3 C10 C9 -9.4(3)
C14 O3 C10 C11 170.34(19)
C8 C9 C10 O3 179.63(18)
C8 C9 C10 C11 -0.1(3)
O3 C10 C11 C12 -178.86(17)
C9 C10 C11 C12 0.9(3)
O3 C10 C11 O4 0.3(3)
C9 C10 C11 O4 -179.93(16)
O4 C11 C12 C13 -179.95(17)
C10 C11 C12 C13 -0.8(3)
C9 C8 C13 C12 0.9(3)
C7 C8 C13 C12 -177.81(18)
C11 C12 C13 C8 -0.1(3)

_cod_database_fobs_code 2242497
